data_7131545
loop_
_publ_author_name
'Halder, Indranil'
'Nair, Akshay M.'
'Volla, Chandra M. R.'

_publ_section_title
;
 A visible light mediated alkyl sulfonylative cascade using Hantzsch
 esters <i>via</i> SO<sub>2</sub> insertion.
;
_journal_issue 39
_journal_name_full 'Chemical communications (Cambridge, England)'
_journal_page_first 5862
_journal_page_last 5865
_journal_paper_doi 10.1039/d3cc01088k
_journal_volume 59
_journal_year 2023
_chemical_absolute_configuration unk
_chemical_formula_moiety 'C22 H28 O4 S'
_chemical_formula_sum 'C22 H28 O4 S'
_chemical_formula_weight 388.50
_space_group_crystal_system orthorhombic
_space_group_IT_number 19
_space_group_name_Hall 'P 2ac 2ab'
_space_group_name_H-M_alt 'P 21 21 21'
_atom_sites_solution_hydrogens geom
_atom_sites_solution_primary dual
_audit_creation_date 2023-03-21
_audit_creation_method
;
Olex2 1.3-ac4
(compiled 2019.04.23 svn.r3594 for Rigaku Oxford Diffraction, GUI svn.r5739)
;
_audit_update_record
;
2023-03-22 deposited with the CCDC.	2023-04-11 downloaded from the CCDC.
;
_cell_angle_alpha 90
_cell_angle_beta 90
_cell_angle_gamma 90
_cell_formula_units_Z 4
_cell_length_a 10.5572(2)
_cell_length_b 12.2026(2)
_cell_length_c 15.4049(3)
_cell_measurement_reflns_used 16338
_cell_measurement_temperature 150.00(10)
_cell_measurement_theta_max 32.8320
_cell_measurement_theta_min 2.1150
_cell_volume 1984.54(6)
_computing_cell_refinement 'CrysAlisPro 1.171.41.93a (Rigaku OD, 2020)'
_computing_data_collection 'CrysAlisPro 1.171.41.93a (Rigaku OD, 2020)'
_computing_data_reduction 'CrysAlisPro 1.171.41.93a (Rigaku OD, 2020)'
_computing_molecular_graphics 'Olex2 (Dolomanov et al., 2009)'
_computing_publication_material 'Olex2 (Dolomanov et al., 2009)'
_computing_structure_refinement 'ShelXL (Sheldrick, 2015)'
_computing_structure_solution 'ShelXT (Sheldrick, 2015)'
_diffrn_ambient_environment N~2~
_diffrn_ambient_temperature 150.00(10)
_diffrn_detector 'CCD plate'
_diffrn_measured_fraction_theta_full 1.000
_diffrn_measured_fraction_theta_max 1.000
_diffrn_measurement_details
;
List of Runs (angles in degrees, time in seconds):

  # Type    Start    End  Width  t~exp~   \w     \q     \k     \f   Frames
#--------------------------------------------------------------------------
  1  \f    154.25 334.25   1.00    1.00 -25.75   0.00  73.76    --   180
  2  \f    -76.21  60.79   0.50    3.00  15.81  -9.84 -59.25    --   274
  3  \f    157.44 301.44   0.50    3.00  81.02  -9.84  31.50    --   288
  4  \w   -100.81  15.69   0.50    3.00    --   -9.84 -59.25  20.08  233
;
_diffrn_measurement_device 'abstract diffractometer'
_diffrn_measurement_device_type 'Saxi-CrysAlisPro-abstract goniometer imported SAXI images'
_diffrn_measurement_method '\w and \f scans'
_diffrn_orient_matrix_type 'CrysAlisPro convention (1999,Acta A55,543-557)'
_diffrn_orient_matrix_UB_11 0.0010089000
_diffrn_orient_matrix_UB_12 -0.0219043000
_diffrn_orient_matrix_UB_13 0.0426489000
_diffrn_orient_matrix_UB_21 -0.0388140000
_diffrn_orient_matrix_UB_22 0.0437245000
_diffrn_orient_matrix_UB_23 0.0145345000
_diffrn_orient_matrix_UB_31 -0.0548339000
_diffrn_orient_matrix_UB_32 -0.0313868000
_diffrn_orient_matrix_UB_33 -0.0095388000
_diffrn_radiation_monochromator graphite
_diffrn_radiation_probe x-ray
_diffrn_radiation_type 'Mo K\a'
_diffrn_radiation_wavelength 0.71073
_diffrn_reflns_av_R_equivalents 0.1701
_diffrn_reflns_av_unetI/netI 0.0636
_diffrn_reflns_Laue_measured_fraction_full 1.000
_diffrn_reflns_Laue_measured_fraction_max 1.000
_diffrn_reflns_limit_h_max 12
_diffrn_reflns_limit_h_min -11
_diffrn_reflns_limit_k_max 14
_diffrn_reflns_limit_k_min -14
_diffrn_reflns_limit_l_max 18
_diffrn_reflns_limit_l_min -18
_diffrn_reflns_number 31354
_diffrn_reflns_point_group_measured_fraction_full 1.000
_diffrn_reflns_point_group_measured_fraction_max 1.000
_diffrn_reflns_theta_full 24.999
_diffrn_reflns_theta_max 24.999
_diffrn_reflns_theta_min 2.129
_diffrn_source 'fine-focus sealed X-ray tube'
_diffrn_source_type 'Enhance (Mo) X-ray Source'
_exptl_absorpt_coefficient_mu 0.188
_exptl_absorpt_correction_T_max 1.00000
_exptl_absorpt_correction_T_min 0.83029
_exptl_absorpt_correction_type multi-scan
_exptl_absorpt_process_details
;
CrysAlisPro 1.171.41.93a (Rigaku Oxford Diffraction, 2020)
Empirical absorption correction using spherical harmonics,
implemented in SCALE3 ABSPACK scaling algorithm.
;
_exptl_crystal_colour colourless
_exptl_crystal_colour_primary colourless
_exptl_crystal_density_diffrn 1.300
_exptl_crystal_description block
_exptl_crystal_F_000 832
_exptl_crystal_size_max 0.214
_exptl_crystal_size_mid 0.12
_exptl_crystal_size_min 0.089
_refine_diff_density_max 0.284
_refine_diff_density_min -0.591
_refine_diff_density_rms 0.108
_refine_ls_abs_structure_details
;
 Flack x determined using 1319 quotients [(I+)-(I-)]/[(I+)+(I-)]
 (Parsons, Flack and Wagner, Acta Cryst. B69 (2013) 249-259).
;
_refine_ls_abs_structure_Flack 0.03(3)
_refine_ls_extinction_method none
_refine_ls_goodness_of_fit_ref 1.115
_refine_ls_hydrogen_treatment constr
_refine_ls_matrix_type full
_refine_ls_number_parameters 246
_refine_ls_number_reflns 3508
_refine_ls_number_restraints 0
_refine_ls_restrained_S_all 1.115
_refine_ls_R_factor_all 0.0379
_refine_ls_R_factor_gt 0.0365
_refine_ls_shift/su_max 0.000
_refine_ls_shift/su_mean 0.000
_refine_ls_structure_factor_coef Fsqd
_refine_ls_weighting_details 'w=1/[\s^2^(Fo^2^)+(0.0393P)^2^] where P=(Fo^2^+2Fc^2^)/3'
_refine_ls_weighting_scheme calc
_refine_ls_wR_factor_gt 0.0878
_refine_ls_wR_factor_ref 0.0883
_reflns_Friedel_coverage 0.744
_reflns_Friedel_fraction_full 1.000
_reflns_Friedel_fraction_max 1.000
_reflns_number_gt 3295
_reflns_number_total 3508
_reflns_threshold_expression 'I > 2\s(I)'
_cod_data_source_file d3cc01088k2.cif
_cod_data_source_block cmrv_1h_468_b_autored
_cod_depositor_comments 'Adding full bibliography for 7131544--7131545.cif.'
_cod_database_code 7131545
_shelx_shelxl_version_number 2018/3
_chemical_oxdiff_formula 'C22 H28 O4 S1'
_shelx_space_group_comment
;
The symmetry employed for this shelxl refinement is uniquely defined
by the following loop, which should always be used as a source of
symmetry information in preference to the above space-group names.
They are only intended as comments.
;
_reflns_odcompleteness_completeness 90.44
_reflns_odcompleteness_iscentric 1
_reflns_odcompleteness_theta 33.56
_olex2_refinement_description
;
1. Fixed Uiso
 At 1.2 times of:
  All C(H) groups, All C(H,H) groups
 At 1.5 times of:
  All C(H,H,H) groups, All O(H) groups
2.a Ternary CH refined with riding coordinates:
 C15(H15), C20(H20), C6(H6)
2.b Secondary CH2 refined with riding coordinates:
 C1(H1A,H1B), C19(H19A,H19B), C3(H3A,H3B), C4(H4A,H4B), C17(H17A,H17B), C5(H5A,
 H5B), C2(H2A,H2B)
2.c Aromatic/amide H refined with riding coordinates:
 C14(H14), C22(H22), C10(H10), C21(H21), C11(H11), C13(H13), C12(H12)
2.d Idealised Me refined as rotating group:
 C18(H18A,H18B,H18C)
2.e Idealised tetrahedral OH refined as rotating group:
 O4(H4)
;
_olex2_submission_special_instructions 'No special instructions were received'
_oxdiff_exptl_absorpt_empirical_details
;
Empirical correction (ABSPACK) includes:
- Absorption correction using spherical harmonics
- Frame scaling
- Detector area scaling
;
_oxdiff_exptl_absorpt_empirical_full_max 2.529
_oxdiff_exptl_absorpt_empirical_full_min 0.178

loop_
_space_group_symop_operation_xyz
'x, y, z'
'-x+1/2, -y, z+1/2'
'-x, y+1/2, -z+1/2'
'x+1/2, -y+1/2, -z'

loop_
_atom_site_label
_atom_site_type_symbol
_atom_site_fract_x
_atom_site_fract_y
_atom_site_fract_z
_atom_site_U_iso_or_equiv
_atom_site_adp_type
_atom_site_occupancy
_atom_site_site_symmetry_order
_atom_site_calc_flag
_atom_site_refinement_flags_posn
_atom_site_refinement_flags_adp
_atom_site_refinement_flags_occupancy
_atom_site_disorder_assembly
_atom_site_disorder_group
S1 S 0.36580(5) 0.49218(5) 0.55914(3) 0.01988(18) Uani 1 1 d . . . . .
O3 O 0.69442(15) 0.48617(13) 0.43068(10) 0.0214(4) Uani 1 1 d . . . . .
O4 O 0.74853(19) 0.81383(14) 0.24315(11) 0.0298(5) Uani 1 1 d . . . . .
H4 H 0.792100 0.826046 0.287740 0.045 Uiso 1 1 calc GR . . . .
O1 O 0.40358(17) 0.39229(15) 0.60218(12) 0.0298(5) Uani 1 1 d . . . . .
O2 O 0.36799(18) 0.59193(14) 0.60999(11) 0.0311(4) Uani 1 1 d . . . . .
C8 C 0.4545(2) 0.56984(18) 0.40095(15) 0.0175(5) Uani 1 1 d . . . . .
C1 C 0.1972(2) 0.3711(2) 0.46321(16) 0.0234(6) Uani 1 1 d . . . . .
H1A H 0.219283 0.306366 0.498866 0.028 Uiso 1 1 calc R . . . .
H1B H 0.256703 0.374631 0.413623 0.028 Uiso 1 1 calc R . . . .
C15 C 0.5534(2) 0.57761(19) 0.33018(15) 0.0178(5) Uani 1 1 d . . . . .
H15 H 0.509804 0.563795 0.273593 0.021 Uiso 1 1 calc R . . . .
C7 C 0.4741(2) 0.50830(19) 0.47136(14) 0.0177(5) Uani 1 1 d . . . . .
C14 C 0.3155(3) 0.7302(2) 0.43547(16) 0.0258(6) Uani 1 1 d . . . . .
H14 H 0.372855 0.751086 0.480009 0.031 Uiso 1 1 calc R . . . .
C19 C 0.6082(2) 0.69477(19) 0.32690(15) 0.0200(5) Uani 1 1 d . . . . .
H19A H 0.538152 0.748554 0.323322 0.024 Uiso 1 1 calc R . . . .
H19B H 0.656703 0.709621 0.380617 0.024 Uiso 1 1 calc R . . . .
C22 C 0.7775(2) 0.5240(2) 0.29248(15) 0.0257(6) Uani 1 1 d . . . . .
H22 H 0.846689 0.474221 0.293220 0.031 Uiso 1 1 calc R . . . .
C9 C 0.3394(2) 0.63722(19) 0.38540(15) 0.0181(5) Uani 1 1 d . . . . .
C16 C 0.6583(2) 0.4916(2) 0.33966(14) 0.0203(5) Uani 1 1 d . . . . .
C20 C 0.6940(2) 0.7072(2) 0.24879(16) 0.0223(5) Uani 1 1 d . . . . .
H20 H 0.640761 0.696187 0.195800 0.027 Uiso 1 1 calc R . . . .
C10 C 0.2562(2) 0.6089(2) 0.31925(16) 0.0252(6) Uani 1 1 d . . . . .
H10 H 0.273052 0.546923 0.283796 0.030 Uiso 1 1 calc R . . . .
C6 C 0.2086(2) 0.47516(19) 0.51784(14) 0.0188(5) Uani 1 1 d . . . . .
H6 H 0.188425 0.539398 0.479971 0.023 Uiso 1 1 calc R . . . .
C3 C -0.0360(2) 0.3641(2) 0.50311(16) 0.0246(6) Uani 1 1 d . . . . .
H3A H -0.122618 0.362948 0.478429 0.030 Uiso 1 1 calc R . . . .
H3B H -0.026006 0.298327 0.540145 0.030 Uiso 1 1 calc R . . . .
C21 C 0.7922(2) 0.6182(2) 0.24976(16) 0.0257(6) Uani 1 1 d . . . . .
H21 H 0.868493 0.629581 0.218380 0.031 Uiso 1 1 calc R . . . .
C4 C -0.0195(2) 0.4660(2) 0.55798(17) 0.0255(6) Uani 1 1 d . . . . .
H4A H -0.080704 0.464354 0.606672 0.031 Uiso 1 1 calc R . . . .
H4B H -0.038118 0.531559 0.522279 0.031 Uiso 1 1 calc R . . . .
C17 C 0.5965(2) 0.44644(19) 0.48577(16) 0.0207(5) Uani 1 1 d . . . . .
H17A H 0.622939 0.454359 0.547119 0.025 Uiso 1 1 calc R . . . .
H17B H 0.582605 0.367555 0.474177 0.025 Uiso 1 1 calc R . . . .
C5 C 0.1151(2) 0.4747(2) 0.59422(16) 0.0234(5) Uani 1 1 d . . . . .
H5A H 0.132936 0.411729 0.632871 0.028 Uiso 1 1 calc R . . . .
H5B H 0.124245 0.542966 0.628376 0.028 Uiso 1 1 calc R . . . .
C18 C 0.6147(3) 0.3797(2) 0.30690(17) 0.0289(6) Uani 1 1 d . . . . .
H18A H 0.674574 0.323370 0.326192 0.043 Uiso 1 1 calc GR . . . .
H18B H 0.611263 0.380449 0.243335 0.043 Uiso 1 1 calc GR . . . .
H18C H 0.530376 0.363505 0.330163 0.043 Uiso 1 1 calc GR . . . .
C2 C 0.0606(2) 0.3603(2) 0.42960(17) 0.0277(6) Uani 1 1 d . . . . .
H2A H 0.042907 0.420506 0.388282 0.033 Uiso 1 1 calc R . . . .
H2B H 0.051678 0.290099 0.397916 0.033 Uiso 1 1 calc R . . . .
C11 C 0.1484(3) 0.6713(3) 0.30509(18) 0.0387(8) Uani 1 1 d . . . . .
H11 H 0.090993 0.651241 0.260353 0.046 Uiso 1 1 calc R . . . .
C13 C 0.2074(3) 0.7921(2) 0.41991(18) 0.0379(7) Uani 1 1 d . . . . .
H13 H 0.190901 0.855387 0.453967 0.045 Uiso 1 1 calc R . . . .
C12 C 0.1240(3) 0.7620(3) 0.35527(19) 0.0450(8) Uani 1 1 d . . . . .
H12 H 0.049670 0.804066 0.345408 0.054 Uiso 1 1 calc R . . . .

loop_
_atom_site_aniso_label
_atom_site_aniso_U_11
_atom_site_aniso_U_22
_atom_site_aniso_U_33
_atom_site_aniso_U_23
_atom_site_aniso_U_13
_atom_site_aniso_U_12
S1 0.0199(3) 0.0247(3) 0.0150(3) -0.0010(2) 0.0009(2) -0.0031(3)
O3 0.0178(8) 0.0249(9) 0.0216(8) 0.0030(8) -0.0005(7) 0.0007(7)
O4 0.0395(11) 0.0310(10) 0.0189(9) 0.0037(8) -0.0023(8) -0.0169(9)
O1 0.0276(10) 0.0379(11) 0.0239(10) 0.0125(8) -0.0009(8) 0.0002(9)
O2 0.0311(10) 0.0386(10) 0.0237(9) -0.0145(8) 0.0058(8) -0.0112(9)
C8 0.0171(11) 0.0158(11) 0.0198(12) -0.0034(9) -0.0010(10) -0.0029(10)
C1 0.0216(12) 0.0264(13) 0.0223(13) -0.0064(10) 0.0036(10) -0.0032(11)
C15 0.0171(11) 0.0221(12) 0.0141(12) -0.0026(9) -0.0010(9) 0.0001(10)
C7 0.0161(11) 0.0192(11) 0.0180(11) -0.0016(10) 0.0016(9) -0.0029(10)
C14 0.0325(14) 0.0240(13) 0.0210(13) 0.0016(11) 0.0047(12) 0.0022(11)
C19 0.0222(12) 0.0196(12) 0.0184(12) 0.0007(9) -0.0016(10) -0.0010(10)
C22 0.0200(12) 0.0318(14) 0.0255(13) -0.0025(11) 0.0014(10) 0.0031(11)
C9 0.0179(11) 0.0194(11) 0.0170(12) 0.0054(9) 0.0042(10) 0.0017(10)
C16 0.0206(11) 0.0220(12) 0.0181(11) -0.0013(10) -0.0013(9) 0.0022(11)
C20 0.0264(13) 0.0250(13) 0.0157(12) 0.0001(10) -0.0016(10) -0.0078(11)
C10 0.0225(13) 0.0350(14) 0.0181(13) 0.0013(11) 0.0029(11) 0.0027(12)
C6 0.0196(12) 0.0202(12) 0.0165(11) 0.0007(10) 0.0022(9) -0.0030(10)
C3 0.0189(12) 0.0231(13) 0.0318(15) 0.0036(11) -0.0013(11) -0.0010(11)
C21 0.0207(12) 0.0367(15) 0.0197(13) -0.0030(11) 0.0035(10) -0.0056(11)
C4 0.0225(13) 0.0227(12) 0.0312(13) 0.0010(10) 0.0071(11) 0.0017(10)
C17 0.0212(13) 0.0200(12) 0.0208(13) 0.0047(10) 0.0022(10) 0.0005(10)
C5 0.0247(12) 0.0240(12) 0.0214(12) -0.0039(10) 0.0057(10) -0.0024(11)
C18 0.0318(14) 0.0238(13) 0.0311(15) -0.0078(11) 0.0042(12) 0.0005(12)
C2 0.0255(13) 0.0315(14) 0.0260(15) -0.0065(12) -0.0018(12) -0.0042(11)
C11 0.0227(13) 0.069(2) 0.0242(15) 0.0033(14) -0.0015(12) 0.0129(15)
C13 0.0518(19) 0.0304(15) 0.0314(15) 0.0027(13) 0.0147(14) 0.0196(14)
C12 0.0372(16) 0.066(2) 0.0321(16) 0.0129(15) 0.0063(14) 0.0319(17)

loop_
_atom_type_symbol
_atom_type_description
_atom_type_scat_dispersion_real
_atom_type_scat_dispersion_imag
_atom_type_scat_source
C C 0.0033 0.0016 'International Tables Vol C Tables 4.2.6.8 and 6.1.1.4'
H H 0.0000 0.0000 'International Tables Vol C Tables 4.2.6.8 and 6.1.1.4'
O O 0.0106 0.0060 'International Tables Vol C Tables 4.2.6.8 and 6.1.1.4'
S S 0.1246 0.1234 'International Tables Vol C Tables 4.2.6.8 and 6.1.1.4'

loop_
_geom_angle_atom_site_label_1
_geom_angle_atom_site_label_2
_geom_angle_atom_site_label_3
_geom_angle
_geom_angle_site_symmetry_1
_geom_angle_site_symmetry_3
_geom_angle_publ_flag
O1 S1 O2 117.19(11) . . ?
O1 S1 C7 105.33(11) . . ?
O1 S1 C6 108.75(11) . . ?
O2 S1 C7 107.91(11) . . ?
O2 S1 C6 107.74(11) . . ?
C7 S1 C6 109.78(10) . . ?
C17 O3 C16 113.58(17) . . ?
C7 C8 C15 120.9(2) . . ?
C7 C8 C9 124.6(2) . . ?
C9 C8 C15 114.42(19) . . ?
C6 C1 C2 109.3(2) . . ?
C8 C15 C19 109.90(18) . . ?
C8 C15 C16 112.77(19) . . ?
C16 C15 C19 111.51(19) . . ?
C8 C7 S1 125.37(18) . . ?
C8 C7 C17 122.2(2) . . ?
C17 C7 S1 112.45(16) . . ?
C13 C14 C9 119.7(3) . . ?
C20 C19 C15 110.05(18) . . ?
C21 C22 C16 124.1(2) . . ?
C14 C9 C8 120.6(2) . . ?
C10 C9 C8 119.8(2) . . ?
C10 C9 C14 119.6(2) . . ?
O3 C16 C15 108.24(17) . . ?
O3 C16 C22 104.93(18) . . ?
O3 C16 C18 110.88(19) . . ?
C22 C16 C15 112.2(2) . . ?
C22 C16 C18 109.1(2) . . ?
C18 C16 C15 111.3(2) . . ?
O4 C20 C19 112.4(2) . . ?
O4 C20 C21 112.4(2) . . ?
C21 C20 C19 109.5(2) . . ?
C11 C10 C9 119.9(3) . . ?
C1 C6 S1 111.41(16) . . ?
C1 C6 C5 111.63(19) . . ?
C5 C6 S1 108.89(16) . . ?
C4 C3 C2 111.3(2) . . ?
C22 C21 C20 123.3(2) . . ?
C3 C4 C5 111.5(2) . . ?
O3 C17 C7 111.28(18) . . ?
C4 C5 C6 108.5(2) . . ?
C3 C2 C1 112.0(2) . . ?
C12 C11 C10 120.5(3) . . ?
C12 C13 C14 120.3(3) . . ?
C11 C12 C13 120.0(3) . . ?

loop_
_geom_bond_atom_site_label_1
_geom_bond_atom_site_label_2
_geom_bond_distance
_geom_bond_site_symmetry_2
_geom_bond_publ_flag
S1 O1 1.4437(18) . ?
S1 O2 1.4477(17) . ?
S1 C7 1.782(2) . ?
S1 C6 1.790(2) . ?
O3 C16 1.455(3) . ?
O3 C17 1.422(3) . ?
O4 C20 1.426(3) . ?
C8 C15 1.512(3) . ?
C8 C7 1.335(3) . ?
C8 C9 1.487(3) . ?
C1 C6 1.528(3) . ?
C1 C2 1.538(3) . ?
C15 C19 1.543(3) . ?
C15 C16 1.532(3) . ?
C7 C17 1.513(3) . ?
C14 C9 1.395(3) . ?
C14 C13 1.389(4) . ?
C19 C20 1.514(3) . ?
C22 C16 1.507(3) . ?
C22 C21 1.333(4) . ?
C9 C10 1.389(4) . ?
C16 C18 1.527(3) . ?
C20 C21 1.501(4) . ?
C10 C11 1.386(4) . ?
C6 C5 1.535(3) . ?
C3 C4 1.514(3) . ?
C3 C2 1.525(3) . ?
C4 C5 1.531(3) . ?
C11 C12 1.374(4) . ?
C13 C12 1.379(5) . ?
